data_1566167
loop_
_publ_author_name
'Pazini, Alessandra'
'Maqueira, Luis'
'Avila, Harold C.'
'Valente, Felipe M.'
'Aderne, Rian E.'
'Back, Davi'
'Auc\'elio, Ricardo Q.'
'Cremona, Marco'
'Limberger, Jones'

_publ_section_title
;
 Phenoxy-benzothiadiazole dyes: Synthesis, photophysical properties and
 preliminary application in OLEDs
;
_journal_issue 31
_journal_name_full 'Tetrahedron Letters'
_journal_page_first 2994
_journal_page_last 2999
_journal_paper_doi 10.1016/j.tetlet.2018.06.052
_journal_volume 59
_journal_year 2018
_chemical_formula_moiety 'C20 H16 N2 O3 S'
_chemical_formula_sum 'C20 H16 N2 O3 S'
_chemical_formula_weight 364.41
_chemical_melting_point 383
_chemical_name_common 'methoxyphenoxy methoxyphenyl benzo thiadiazole'
_chemical_name_systematic
;
4-(4-methoxyphenoxy)-7-(4-methoxyphenyl)benzo[c][1,2,5]thiadiazole
;
_space_group_IT_number 14
_space_group_name_Hall '-P 2ybc'
_space_group_name_H-M_alt 'P 1 21/c 1'
_symmetry_cell_setting monoclinic
_symmetry_space_group_name_Hall '-P 2ybc'
_symmetry_space_group_name_H-M 'P 1 21/c 1'
_atom_sites_solution_hydrogens geom
_atom_sites_solution_primary direct
_atom_sites_solution_secondary difmap
_cell_angle_alpha 90
_cell_angle_beta 101.2820(10)
_cell_angle_gamma 90
_cell_formula_units_Z 8
_cell_length_a 9.5330(4)
_cell_length_b 36.5907(16)
_cell_length_c 10.1464(4)
_cell_measurement_reflns_used 9870
_cell_measurement_temperature 295(2)
_cell_measurement_theta_max 24.308
_cell_measurement_theta_min 2.329
_cell_volume 3470.9(3)
_computing_cell_refinement 'SAINT V8.34A (Bruker AXS Inc., 2013)'
_computing_data_collection 'Bruker Instrument Service v4.2.7'
_computing_data_reduction 'SAINT V8.34A (Bruker AXS Inc., 2013)'
_computing_molecular_graphics 'Diamond (version 3.2i; Crystal Impact GbR'
_computing_structure_refinement 'SHELXL-2008 (Sheldrick, 2008)'
_computing_structure_solution 'SHELXL-2008 (Sheldrick, 2008)'
_diffrn_ambient_temperature 295(2)
_diffrn_detector_area_resol_mean 10.4167
_diffrn_measured_fraction_theta_full 0.996
_diffrn_measured_fraction_theta_max 0.996
_diffrn_measurement_device_type 'Bruker D8 Quest Photon 100 diffractometer'
_diffrn_measurement_method '2\% \f & \w scans'
_diffrn_radiation_monochromator 'Montel type 2-dim beam shaping X ray optics'
_diffrn_radiation_type MoK\a
_diffrn_radiation_wavelength 0.71073
_diffrn_reflns_av_R_equivalents 0.06
_diffrn_reflns_av_unetI/netI 0.0504
_diffrn_reflns_limit_h_max 12
_diffrn_reflns_limit_h_min -12
_diffrn_reflns_limit_k_max 48
_diffrn_reflns_limit_k_min -48
_diffrn_reflns_limit_l_max 13
_diffrn_reflns_limit_l_min -13
_diffrn_reflns_number 50563
_diffrn_reflns_theta_full 27.92
_diffrn_reflns_theta_max 27.92
_diffrn_reflns_theta_min 2.25
_diffrn_source 'micro-focus tube'
_exptl_absorpt_coefficient_mu 0.209
_exptl_absorpt_correction_T_max 0.9933
_exptl_absorpt_correction_T_min 0.9734
_exptl_absorpt_correction_type multi-scan
_exptl_absorpt_process_details
;
SADABS (version 2012/1; Bruker, 2012) was used to perform the numerical
        absorption correction based on the indexed faces of the crystal.
;
_exptl_crystal_colour yellow
_exptl_crystal_density_diffrn 1.395
_exptl_crystal_density_method 'not measured'
_exptl_crystal_description tabular
_exptl_crystal_F_000 1520
_exptl_crystal_size_max 0.23
_exptl_crystal_size_mid 0.15
_exptl_crystal_size_min 0.13
_refine_diff_density_max 0.206
_refine_diff_density_min -0.341
_refine_diff_density_rms 0.04
_refine_ls_extinction_coef none
_refine_ls_extinction_method none
_refine_ls_goodness_of_fit_ref 1.014
_refine_ls_hydrogen_treatment constr
_refine_ls_matrix_type full
_refine_ls_number_parameters 469
_refine_ls_number_reflns 8293
_refine_ls_number_restraints 0
_refine_ls_restrained_S_all 1.014
_refine_ls_R_factor_all 0.104
_refine_ls_R_factor_gt 0.0487
_refine_ls_shift/su_max 0.001
_refine_ls_shift/su_mean 0
_refine_ls_structure_factor_coef Fsqd
_refine_ls_weighting_details 'calc w=1/[\s^2^(Fo^2^)+(0.0478P)^2^+1.0733P] where P=(Fo^2^+2Fc^2^)/3'
_refine_ls_weighting_scheme calc
_refine_ls_wR_factor_gt 0.1019
_refine_ls_wR_factor_ref 0.12
_reflns_number_gt 4989
_reflns_number_total 8293
_reflns_threshold_expression >2\s(I)
_cod_data_source_file Tetrahedron-Letters-2018-59-2994.cif
_cod_data_source_block test3a
_cod_depositor_comments
;
The following automatic conversions were performed:

data item '_chemical_melting_point' value '383K' was changed to '383'
-- the value should be numeric and without a unit designator.

data item '_exptl_crystal_density_meas' value 'none' was changed to
'?' -- the value is perceived as not measured.

Automatic conversion script
Id: cif_fix_values 8738 2021-04-28 16:35:53Z antanas 

2022-03-18
Z value and formula fixed to values more according to usual
chemical conventions.                 miguel
;
_cod_original_formula_sum 'C40 H32 N4 O6 S2'
_cod_original_formula_weight 728.82
_cod_original_formula_moiety 'C40 H32 N4 O6 S2'
_cod_original_formula_units_Z 4
_cod_original_sg_symbol_Hall -P2ybc
_cod_original_sg_symbol_H-M P21/c
_cod_database_code 1566167

loop_
_symmetry_equiv_pos_as_xyz
'x, y, z'
'-x, y+1/2, -z+1/2'
'-x, -y, -z'
'x, -y-1/2, z-1/2'

loop_
_atom_site_label
_atom_site_type_symbol
_atom_site_fract_x
_atom_site_fract_y
_atom_site_fract_z
_atom_site_U_iso_or_equiv
_atom_site_adp_type
_atom_site_occupancy
_atom_site_symmetry_multiplicity
_atom_site_calc_flag
_atom_site_refinement_flags
_atom_site_disorder_assembly
_atom_site_disorder_group
S1A S 0.04015(6) 0.611943(16) 1.38701(5) 0.05436(16) Uani 1 1 d . . .
S1 S 0.47406(7) 0.412008(17) -0.34084(6) 0.05930(18) Uani 1 1 d . . .
O2A O 0.26401(17) 0.71433(4) 1.35501(14) 0.0578(4) Uani 1 1 d . . .
O2 O 0.23441(18) 0.31076(4) -0.33387(14) 0.0596(4) Uani 1 1 d . . .
O3 O 0.38567(16) 0.50809(4) 0.34914(15) 0.0597(4) Uani 1 1 d . . .
O3A O 0.12468(17) 0.51219(4) 0.69923(15) 0.0569(4) Uani 1 1 d . . .
O1 O 0.06193(17) 0.16965(4) -0.26083(15) 0.0590(4) Uani 1 1 d . . .
O1A O 0.5119(2) 0.84493(5) 1.25799(17) 0.0765(5) Uani 1 1 d . . .
N2 N 0.43500(18) 0.42426(5) -0.20054(17) 0.0466(4) Uani 1 1 d . . .
N2A N 0.08401(18) 0.59727(5) 1.25108(16) 0.0456(4) Uani 1 1 d . . .
N1A N 0.11437(19) 0.65156(5) 1.40238(16) 0.0488(4) Uani 1 1 d . . .
N1 N 0.39656(19) 0.37273(5) -0.36329(17) 0.0523(4) Uani 1 1 d . . .
C14 C 0.31787(19) 0.42600(5) 0.05787(18) 0.0367(4) Uani 1 1 d . . .
C14A C 0.19701(19) 0.59296(5) 0.99245(19) 0.0384(4) Uani 1 1 d . . .
C13 C 0.29656(19) 0.39628(5) -0.04318(18) 0.0365(4) Uani 1 1 d . . .
C16A C 0.1962(2) 0.55651(5) 1.0302(2) 0.0435(5) Uani 1 1 d . . .
H16A H 0.2115 0.5507 1.1211 0.052 Uiso 1 1 calc R . .
C12 C 0.35708(19) 0.39696(5) -0.16168(19) 0.0382(4) Uani 1 1 d . . .
C13A C 0.2213(2) 0.62326(5) 1.09017(19) 0.0400(4) Uani 1 1 d . . .
C15 C 0.2131(2) 0.43388(5) 0.13152(19) 0.0431(5) Uani 1 1 d . . .
H15 H 0.1276 0.4209 0.1137 0.052 Uiso 1 1 calc R . .
C18A C 0.1734(2) 0.52865(5) 0.9364(2) 0.0446(5) Uani 1 1 d . . .
H18A H 0.1734 0.5044 0.9641 0.053 Uiso 1 1 calc R . .
C10A C 0.1783(2) 0.65497(5) 1.29600(18) 0.0401(4) Uani 1 1 d . . .
C11 C 0.2166(2) 0.36592(5) -0.03007(19) 0.0433(5) Uani 1 1 d . . .
H11 H 0.1749 0.3644 0.0453 0.052 Uiso 1 1 calc R . .
C12A C 0.16154(19) 0.62389(5) 1.20898(19) 0.0383(4) Uani 1 1 d . . .
C2 C 0.1094(2) 0.20473(5) -0.2701(2) 0.0439(5) Uani 1 1 d . . .
C19 C 0.3568(2) 0.48052(5) 0.25579(19) 0.0418(5) Uani 1 1 d . . .
C15A C 0.1748(2) 0.60063(5) 0.8556(2) 0.0445(5) Uani 1 1 d . . .
H15A H 0.175 0.6248 0.8273 0.053 Uiso 1 1 calc R . .
C8 C 0.2515(2) 0.33684(5) -0.23502(19) 0.0447(5) Uani 1 1 d . . .
C10 C 0.3353(2) 0.36758(5) -0.25644(19) 0.0404(5) Uani 1 1 d . . .
C16 C 0.4421(2) 0.44714(6) 0.0854(2) 0.0465(5) Uani 1 1 d . . .
H16 H 0.5139 0.443 0.037 0.056 Uiso 1 1 calc R . .
C19A C 0.1507(2) 0.53712(5) 0.8015(2) 0.0413(5) Uani 1 1 d . . .
C8A C 0.2563(2) 0.68601(6) 1.26625(19) 0.0454(5) Uani 1 1 d . . .
C7A C 0.3260(2) 0.74693(6) 1.32186(19) 0.0448(5) Uani 1 1 d . . .
C9 C 0.1932(2) 0.33676(6) -0.1234(2) 0.0479(5) Uani 1 1 d . . .
H9 H 0.1366 0.3171 -0.1079 0.057 Uiso 1 1 calc R . .
C7 C 0.1883(2) 0.27564(5) -0.30542(19) 0.0468(5) Uani 1 1 d . . .
C17 C 0.2320(2) 0.46042(6) 0.2304(2) 0.0457(5) Uani 1 1 d . . .
H17 H 0.1609 0.4647 0.2796 0.055 Uiso 1 1 calc R . .
C17A C 0.1525(2) 0.57314(5) 0.7619(2) 0.0461(5) Uani 1 1 d . . .
H17A H 0.1386 0.5788 0.6709 0.055 Uiso 1 1 calc R . .
C9A C 0.3155(2) 0.68459(6) 1.1557(2) 0.0522(5) Uani 1 1 d . . .
H9A H 0.3687 0.7044 1.1353 0.063 Uiso 1 1 calc R . .
C2A C 0.4443(2) 0.81268(6) 1.2727(2) 0.0485(5) Uani 1 1 d . . .
C11A C 0.2981(2) 0.65366(6) 1.0705(2) 0.0503(5) Uani 1 1 d . . .
H11A H 0.3418 0.654 0.9962 0.06 Uiso 1 1 calc R . .
C3A C 0.3156(2) 0.80225(6) 1.1965(2) 0.0530(5) Uani 1 1 d . . .
H3A H 0.2687 0.8172 1.1277 0.064 Uiso 1 1 calc R . .
C18 C 0.4608(2) 0.47380(6) 0.1818(2) 0.0504(5) Uani 1 1 d . . .
H18 H 0.5445 0.4875 0.1976 0.061 Uiso 1 1 calc R . .
C3 C 0.2241(3) 0.21971(6) -0.1840(2) 0.0568(6) Uani 1 1 d . . .
H3 H 0.2744 0.2061 -0.1129 0.068 Uiso 1 1 calc R . .
C6 C 0.0735(2) 0.26125(6) -0.3910(2) 0.0555(6) Uani 1 1 d . . .
H6 H 0.0218 0.2753 -0.4602 0.067 Uiso 1 1 calc R . .
C6A C 0.4539(2) 0.75714(6) 1.3974(2) 0.0567(6) Uani 1 1 d . . .
H6A H 0.5011 0.7419 1.465 0.068 Uiso 1 1 calc R . .
C5A C 0.2562(2) 0.76927(7) 1.2230(2) 0.0590(6) Uani 1 1 d . . .
H5A H 0.1678 0.7623 1.173 0.071 Uiso 1 1 calc R . .
C4 C 0.0355(2) 0.22565(6) -0.3736(2) 0.0586(6) Uani 1 1 d . . .
H4 H -0.0414 0.2155 -0.4327 0.07 Uiso 1 1 calc R . .
C1 C 0.1378(3) 0.14744(6) -0.1569(2) 0.0655(7) Uani 1 1 d . . .
H1A H 0.0944 0.1237 -0.1613 0.098 Uiso 1 1 calc R . .
H1B H 0.1351 0.1584 -0.0715 0.098 Uiso 1 1 calc R . .
H1C H 0.2353 0.1452 -0.1674 0.098 Uiso 1 1 calc R . .
C5 C 0.2640(3) 0.25530(6) -0.2041(2) 0.0641(7) Uani 1 1 d . . .
H5 H 0.3434 0.2654 -0.1479 0.077 Uiso 1 1 calc R . .
C20 C 0.2946(3) 0.51203(7) 0.4435(2) 0.0665(7) Uani 1 1 d . . .
H20A H 0.327 0.5321 0.5025 0.1 Uiso 1 1 calc R . .
H20B H 0.2965 0.49 0.4951 0.1 Uiso 1 1 calc R . .
H20C H 0.1986 0.5167 0.3966 0.1 Uiso 1 1 calc R . .
C4A C 0.5130(3) 0.79012(7) 1.3732(2) 0.0652(7) Uani 1 1 d . . .
H4A H 0.6001 0.7972 1.4253 0.078 Uiso 1 1 calc R . .
C20A C 0.1190(3) 0.47497(6) 0.7342(3) 0.0730(7) Uani 1 1 d . . .
H20D H 0.1001 0.4604 0.654 0.11 Uiso 1 1 calc R . .
H20E H 0.0441 0.4714 0.7839 0.11 Uiso 1 1 calc R . .
H20F H 0.2088 0.4678 0.7885 0.11 Uiso 1 1 calc R . .
C1A C 0.4512(3) 0.86861(7) 1.1536(3) 0.0729(7) Uani 1 1 d . . .
H1A1 H 0.5105 0.8899 1.1553 0.109 Uiso 1 1 calc R . .
H1A2 H 0.3576 0.8758 1.1652 0.109 Uiso 1 1 calc R . .
H1A3 H 0.4441 0.8563 1.0689 0.109 Uiso 1 1 calc R . .

loop_
_atom_site_aniso_label
_atom_site_aniso_U_11
_atom_site_aniso_U_22
_atom_site_aniso_U_33
_atom_site_aniso_U_23
_atom_site_aniso_U_13
_atom_site_aniso_U_12
S1A 0.0679(4) 0.0533(3) 0.0466(3) 0.0033(3) 0.0226(3) -0.0103(3)
S1 0.0676(4) 0.0632(4) 0.0540(3) -0.0106(3) 0.0288(3) -0.0156(3)
O2A 0.0779(11) 0.0537(9) 0.0438(8) -0.0102(7) 0.0167(7) -0.0238(8)
O2 0.0971(12) 0.0417(8) 0.0381(8) -0.0041(7) 0.0088(8) -0.0139(8)
O3 0.0644(10) 0.0664(10) 0.0529(9) -0.0224(8) 0.0229(8) -0.0121(8)
O3A 0.0731(10) 0.0431(9) 0.0578(9) -0.0089(7) 0.0209(8) -0.0060(8)
O1 0.0665(10) 0.0462(9) 0.0620(10) -0.0009(7) 0.0072(8) -0.0143(8)
O1A 0.0964(13) 0.0601(11) 0.0654(11) 0.0119(9) -0.0031(9) -0.0278(10)
N2 0.0474(10) 0.0478(10) 0.0481(10) -0.0048(8) 0.0177(8) -0.0063(8)
N2A 0.0496(10) 0.0440(10) 0.0453(10) 0.0047(8) 0.0144(8) -0.0039(8)
N1A 0.0560(11) 0.0531(11) 0.0379(9) 0.0012(8) 0.0108(8) -0.0075(9)
N1 0.0613(11) 0.0539(11) 0.0437(10) -0.0062(8) 0.0155(9) -0.0039(9)
C14 0.0363(10) 0.0367(10) 0.0371(10) 0.0020(8) 0.0071(8) 0.0043(8)
C14A 0.0349(10) 0.0387(11) 0.0436(11) 0.0020(9) 0.0127(8) 0.0005(8)
C13 0.0344(10) 0.0368(11) 0.0373(10) 0.0024(8) 0.0045(8) 0.0041(8)
C16A 0.0464(11) 0.0439(12) 0.0411(11) 0.0069(9) 0.0104(9) 0.0009(9)
C12 0.0355(10) 0.0364(11) 0.0416(10) 0.0010(8) 0.0048(8) 0.0034(8)
C13A 0.0410(10) 0.0393(11) 0.0405(11) 0.0017(9) 0.0097(8) -0.0004(9)
C15 0.0362(10) 0.0465(12) 0.0482(12) -0.0022(10) 0.0122(9) -0.0052(9)
C18A 0.0473(12) 0.0336(11) 0.0545(13) 0.0074(9) 0.0141(9) 0.0011(9)
C10A 0.0382(10) 0.0459(12) 0.0343(10) 0.0033(9) 0.0026(8) -0.0019(9)
C11 0.0513(12) 0.0415(12) 0.0380(11) 0.0033(9) 0.0109(9) -0.0012(9)
C12A 0.0351(10) 0.0384(11) 0.0403(10) 0.0062(9) 0.0049(8) -0.0006(8)
C2 0.0500(12) 0.0390(11) 0.0441(11) -0.0077(9) 0.0129(9) -0.0036(9)
C19 0.0438(11) 0.0430(11) 0.0391(10) -0.0046(9) 0.0093(9) 0.0009(9)
C15A 0.0555(12) 0.0348(11) 0.0450(12) 0.0056(9) 0.0144(9) 0.0008(9)
C8 0.0601(13) 0.0344(11) 0.0357(11) -0.0018(9) -0.0004(9) 0.0003(9)
C10 0.0426(11) 0.0402(11) 0.0366(10) -0.0001(9) 0.0034(9) 0.0032(9)
C16 0.0348(10) 0.0583(13) 0.0494(12) -0.0121(10) 0.0156(9) -0.0021(9)
C19A 0.0373(10) 0.0393(11) 0.0499(12) -0.0048(9) 0.0148(9) 0.0005(9)
C8A 0.0490(12) 0.0466(12) 0.0391(11) -0.0030(9) 0.0046(9) -0.0085(9)
C7A 0.0512(12) 0.0456(12) 0.0381(11) -0.0071(9) 0.0099(9) -0.0099(10)
C9 0.0616(13) 0.0366(11) 0.0441(12) 0.0031(9) 0.0070(10) -0.0098(10)
C7 0.0670(14) 0.0363(11) 0.0363(11) -0.0052(9) 0.0083(10) -0.0045(10)
C17 0.0402(11) 0.0536(13) 0.0472(12) -0.0039(10) 0.0184(9) 0.0013(10)
C17A 0.0568(13) 0.0437(12) 0.0397(11) 0.0046(9) 0.0141(9) 0.0004(10)
C9A 0.0579(13) 0.0478(13) 0.0537(13) -0.0036(10) 0.0180(11) -0.0183(10)
C2A 0.0587(13) 0.0460(12) 0.0403(11) -0.0041(9) 0.0085(10) -0.0081(10)
C11A 0.0591(13) 0.0498(13) 0.0474(12) -0.0020(10) 0.0232(10) -0.0112(10)
C3A 0.0582(14) 0.0555(14) 0.0430(12) 0.0053(10) 0.0041(10) 0.0039(11)
C18 0.0389(11) 0.0615(14) 0.0529(13) -0.0144(11) 0.0142(10) -0.0117(10)
C3 0.0751(16) 0.0411(12) 0.0459(12) -0.0010(10) -0.0086(11) -0.0030(11)
C6 0.0610(14) 0.0534(14) 0.0472(12) 0.0050(11) -0.0011(11) 0.0001(11)
C6A 0.0571(14) 0.0565(14) 0.0498(13) 0.0074(11) -0.0059(11) -0.0066(11)
C5A 0.0533(13) 0.0681(16) 0.0493(13) 0.0007(12) -0.0053(10) -0.0145(12)
C4 0.0540(13) 0.0599(15) 0.0553(14) -0.0023(11) -0.0057(11) -0.0127(11)
C1 0.0932(19) 0.0433(13) 0.0597(15) 0.0009(11) 0.0141(13) -0.0095(13)
C5 0.0820(17) 0.0443(13) 0.0539(14) -0.0053(11) -0.0166(12) -0.0143(12)
C20 0.0686(16) 0.0802(18) 0.0551(14) -0.0202(13) 0.0232(12) 0.0036(13)
C4A 0.0595(15) 0.0681(16) 0.0579(14) 0.0079(12) -0.0134(11) -0.0215(12)
C20A 0.092(2) 0.0413(14) 0.0866(19) -0.0137(13) 0.0200(15) -0.0088(13)
C1A 0.093(2) 0.0596(16) 0.0727(17) 0.0157(13) 0.0320(15) 0.0032(14)

loop_
_atom_type_symbol
_atom_type_description
_atom_type_scat_dispersion_real
_atom_type_scat_dispersion_imag
_atom_type_scat_source
C C 0.0033 0.0016 'International Tables Vol C Tables 4.2.6.8 and 6.1.1.4'
H H 0 0 'International Tables Vol C Tables 4.2.6.8 and 6.1.1.4'
N N 0.0061 0.0033 'International Tables Vol C Tables 4.2.6.8 and 6.1.1.4'
O O 0.0106 0.006 'International Tables Vol C Tables 4.2.6.8 and 6.1.1.4'
S S 0.1246 0.1234 'International Tables Vol C Tables 4.2.6.8 and 6.1.1.4'

loop_
_geom_angle_atom_site_label_1
_geom_angle_atom_site_label_2
_geom_angle_atom_site_label_3
_geom_angle
_geom_angle_site_symmetry_1
_geom_angle_site_symmetry_3
N1A S1A N2A 101.59(9) . .
N2 S1 N1 101.25(9) . .
C8A O2A C7A 117.31(15) . .
C8 O2 C7 118.88(15) . .
C19 O3 C20 118.19(17) . .
C19A O3A C20A 117.57(17) . .
C2 O1 C1 117.52(17) . .
C2A O1A C1A 118.84(19) . .
C12 N2 S1 106.81(13) . .
C12A N2A S1A 106.39(14) . .
C10A N1A S1A 105.41(14) . .
C10 N1 S1 105.72(14) . .
C15 C14 C16 116.64(17) . .
C15 C14 C13 120.58(17) . .
C16 C14 C13 122.78(17) . .
C16A C14A C15A 117.47(18) . .
C16A C14A C13A 123.05(17) . .
C15A C14A C13A 119.48(17) . .
C11 C13 C12 114.80(17) . .
C11 C13 C14 122.16(17) . .
C12 C13 C14 123.04(16) . .
C18A C16A C14A 121.82(18) . .
N2 C12 C10 112.08(17) . .
N2 C12 C13 126.42(17) . .
C10 C12 C13 121.47(17) . .
C11A C13A C12A 115.02(18) . .
C11A C13A C14A 122.11(18) . .
C12A C13A C14A 122.82(17) . .
C17 C15 C14 122.02(18) . .
C19A C18A C16A 119.38(18) . .
N1A C10A C8A 125.61(18) . .
N1A C10A C12A 114.09(17) . .
C8A C10A C12A 120.31(17) . .
C13 C11 C9 124.41(18) . .
N2A C12A C10A 112.52(17) . .
N2A C12A C13A 126.27(18) . .
C10A C12A C13A 121.20(17) . .
O1 C2 C3 124.26(19) . .
O1 C2 C4 116.53(18) . .
C3 C2 C4 119.2(2) . .
O3 C19 C18 115.96(18) . .
O3 C19 C17 124.71(18) . .
C18 C19 C17 119.32(18) . .
C17A C15A C14A 121.11(18) . .
C9 C8 O2 126.89(19) . .
C9 C8 C10 117.67(18) . .
O2 C8 C10 115.40(18) . .
N1 C10 C8 125.56(18) . .
N1 C10 C12 114.14(17) . .
C8 C10 C12 120.28(18) . .
C18 C16 C14 121.65(18) . .
O3A C19A C18A 125.00(18) . .
O3A C19A C17A 115.26(18) . .
C18A C19A C17A 119.74(18) . .
C9A C8A O2A 126.80(19) . .
C9A C8A C10A 117.77(18) . .
O2A C8A C10A 115.43(17) . .
C6A C7A C5A 120.3(2) . .
C6A C7A O2A 118.21(19) . .
C5A C7A O2A 121.29(19) . .
C8 C9 C11 121.36(19) . .
C5 C7 C6 120.8(2) . .
C5 C7 O2 121.01(19) . .
C6 C7 O2 117.81(18) . .
C19 C17 C15 119.69(18) . .
C15A C17A C19A 120.48(19) . .
C8A C9A C11A 121.35(19) . .
O1A C2A C3A 124.6(2) . .
O1A C2A C4A 115.67(19) . .
C3A C2A C4A 119.7(2) . .
C13A C11A C9A 124.31(19) . .
C2A C3A C5A 119.3(2) . .
C16 C18 C19 120.64(19) . .
C2 C3 C5 119.4(2) . .
C7 C6 C4 118.9(2) . .
C7A C6A C4A 119.7(2) . .
C7A C5A C3A 120.5(2) . .
C6 C4 C2 121.2(2) . .
C7 C5 C3 120.5(2) . .
C6A C4A C2A 120.5(2) . .

loop_
_geom_bond_atom_site_label_1
_geom_bond_atom_site_label_2
_geom_bond_distance
_geom_bond_site_symmetry_2
S1A N1A 1.6072(18) .
S1A N2A 1.6097(17) .
S1 N2 1.6042(17) .
S1 N1 1.6118(18) .
O2A C8A 1.365(2) .
O2A C7A 1.401(2) .
O2 C8 1.371(2) .
O2 C7 1.406(2) .
O3 C19 1.374(2) .
O3 C20 1.420(3) .
O3A C19A 1.368(2) .
O3A C20A 1.411(3) .
O1 C2 1.370(2) .
O1 C1 1.413(3) .
O1A C2A 1.366(3) .
O1A C1A 1.402(3) .
N2 C12 1.349(2) .
N2A C12A 1.342(2) .
N1A C10A 1.345(2) .
N1 C10 1.341(3) .
C14 C15 1.390(3) .
C14 C16 1.396(3) .
C14 C13 1.481(3) .
C14A C16A 1.388(3) .
C14A C15A 1.391(3) .
C14A C13A 1.475(3) .
C13 C11 1.368(3) .
C13 C12 1.432(3) .
C16A C18A 1.383(3) .
C12 C10 1.430(3) .
C13A C11A 1.367(3) .
C13A C12A 1.431(3) .
C15 C17 1.383(3) .
C18A C19A 1.378(3) .
C10A C8A 1.422(3) .
C10A C12A 1.430(3) .
C11 C9 1.415(3) .
C2 C3 1.373(3) .
C2 C4 1.377(3) .
C19 C18 1.378(3) .
C19 C17 1.379(3) .
C15A C17A 1.372(3) .
C8 C9 1.356(3) .
C8 C10 1.421(3) .
C16 C18 1.368(3) .
C19A C17A 1.379(3) .
C8A C9A 1.352(3) .
C7A C6A 1.359(3) .
C7A C5A 1.362(3) .
C7 C5 1.357(3) .
C7 C6 1.363(3) .
C9A C11A 1.414(3) .
C2A C3A 1.370(3) .
C2A C4A 1.375(3) .
C3A C5A 1.382(3) .
C3 C5 1.383(3) .
C6 C4 1.373(3) .
C6A C4A 1.374(3) .
